data_4349796
loop_
_publ_author_name
'Lin, Xiao-Yan'
'Zhao, Li-Ming'
'Wang, Dao-Hua'
'Wang, Yu-Kang'
'Li, Min'
'Li, Hao-Hong'
'Chen, Zhi-Rong'

_publ_section_title
;
 Structural diversities of squarate-based complexes: photocurrent
 responses and thermochromic behaviours enchanced by viologens
;
_journal_issue 1
_journal_name_full 'Inorganic Chemistry Frontiers'
_journal_page_first 189
_journal_paper_doi 10.1039/C7QI00672A
_journal_volume 5
_journal_year 2018
_chemical_formula_moiety 'C8 H10 Cd O12, C12 H14 N2, C4 H O4, C4 O4'
_chemical_formula_sum 'C28 H40 Cd N2 O20'
_chemical_formula_weight 821.91
_space_group_crystal_system triclinic
_space_group_IT_number 2
_space_group_name_Hall '-P 1'
_space_group_name_H-M_alt 'P -1'
_atom_sites_solution_hydrogens geom
_atom_sites_solution_primary direct
_atom_sites_solution_secondary difmap
_audit_creation_method SHELXL-97
_audit_update_record
;
2016-08-26 deposited with the CCDC.
2017-11-15 downloaded from the CCDC.
;
_cell_angle_alpha 72.349(2)
_cell_angle_beta 80.678(2)
_cell_angle_gamma 88.590(2)
_cell_formula_units_Z 2
_cell_length_a 6.4103(10)
_cell_length_b 13.4345(18)
_cell_length_c 19.156(3)
_cell_measurement_reflns_used 25
_cell_measurement_temperature 293(2)
_cell_measurement_theta_max 24.96
_cell_measurement_theta_min 1.13
_cell_volume 1550.7(4)
_computing_structure_refinement 'SHELXL-97 (Sheldrick, 1997)'
_computing_structure_solution 'SHELXS-97 (Sheldrick, 1990)'
_diffrn_ambient_temperature 293(2)
_diffrn_measured_fraction_theta_full 0.897
_diffrn_measured_fraction_theta_max 0.981
_diffrn_measurement_device_type 'Bruker P4'
_diffrn_measurement_method '\w scans'
_diffrn_radiation_monochromator graphite
_diffrn_radiation_source 'fine-focus sealed tube'
_diffrn_radiation_type MoK\a
_diffrn_radiation_wavelength 0.71073
_diffrn_reflns_av_R_equivalents 0.0195
_diffrn_reflns_av_sigmaI/netI 0.0331
_diffrn_reflns_limit_h_max 7
_diffrn_reflns_limit_h_min -6
_diffrn_reflns_limit_k_max 15
_diffrn_reflns_limit_k_min -15
_diffrn_reflns_limit_l_max 22
_diffrn_reflns_limit_l_min -22
_diffrn_reflns_number 8755
_diffrn_reflns_theta_full 24.96
_diffrn_reflns_theta_max 24.96
_diffrn_reflns_theta_min 1.13
_exptl_absorpt_coefficient_mu 0.800
_exptl_absorpt_correction_T_max 0.852
_exptl_absorpt_correction_T_min 0.688
_exptl_absorpt_correction_type psi-scan
_exptl_crystal_colour Yellow
_exptl_crystal_density_diffrn 1.760
_exptl_crystal_density_method 'not measured'
_exptl_crystal_description Long
_exptl_crystal_F_000 830
_exptl_crystal_size_max 0.5
_exptl_crystal_size_mid 0.4
_exptl_crystal_size_min 0.2
_refine_diff_density_max 1.348
_refine_diff_density_min -1.156
_refine_diff_density_rms 0.163
_refine_ls_extinction_method none
_refine_ls_goodness_of_fit_ref 1.071
_refine_ls_hydrogen_treatment mixed
_refine_ls_matrix_type full
_refine_ls_number_parameters 469
_refine_ls_number_reflns 4895
_refine_ls_number_restraints 0
_refine_ls_restrained_S_all 1.071
_refine_ls_R_factor_all 0.0648
_refine_ls_R_factor_gt 0.0554
_refine_ls_shift/su_max 0.000
_refine_ls_shift/su_mean 0.000
_refine_ls_structure_factor_coef Fsqd
_refine_ls_weighting_details 'calc w=1/[\s^2^(Fo^2^)+(0.0789P)^2^+14.3408P] where P=(Fo^2^+2Fc^2^)/3'
_refine_ls_weighting_scheme calc
_refine_ls_wR_factor_gt 0.1564
_refine_ls_wR_factor_ref 0.1833
_reflns_number_gt 4471
_reflns_number_total 5458
_reflns_threshold_expression >2sigma(I)
_cod_data_source_file c7qi00672a2.cif
_cod_data_source_block p1
_cod_original_cell_volume 1550.8(4)
_cod_database_code 4349796

loop_
_symmetry_equiv_pos_as_xyz
'x, y, z'
'-x, -y, -z'

loop_
_atom_site_label
_atom_site_type_symbol
_atom_site_fract_x
_atom_site_fract_y
_atom_site_fract_z
_atom_site_U_iso_or_equiv
_atom_site_adp_type
_atom_site_occupancy
_atom_site_symmetry_multiplicity
_atom_site_calc_flag
_atom_site_refinement_flags
Cd1 Cd 0.05347(9) 0.46445(4) 0.22582(3) 0.0309(2) Uani 1 1 d .
O12 O -0.0381(10) 0.8058(4) 0.3899(3) 0.0414(14) Uani 1 1 d .
O11 O 0.0442(10) 0.8781(4) 0.2090(3) 0.0385(13) Uani 1 1 d .
H11 H 0.0722 0.8666 0.1689 0.058 Uiso 1 1 calc R
O10 O 0.0459(9) 0.6390(4) 0.2121(3) 0.0334(12) Uani 1 1 d .
O9 O -0.0479(10) 0.5654(4) 0.3927(3) 0.0384(13) Uani 1 1 d .
O16 O -0.0352(9) 0.2226(4) 0.4007(3) 0.0385(13) Uani 1 1 d .
O15 O 0.0535(9) 0.2949(4) 0.2194(3) 0.0328(12) Uani 1 1 d .
O14 O 0.0568(10) 0.0547(4) 0.2239(3) 0.0403(13) Uani 1 1 d .
O13 O -0.0192(11) -0.0159(4) 0.4059(3) 0.0447(14) Uani 1 1 d .
H13 H 0.0455 -0.0620 0.3924 0.067 Uiso 1 1 calc R
O19 O -0.2006(9) 0.4920(4) 0.1535(3) 0.0425(13) Uani 1 1 d .
H19A H -0.2053 0.5573 0.1315 0.064 Uiso 1 1 d R
H19B H -0.3209 0.4702 0.1796 0.064 Uiso 1 1 d R
O20 O 0.2961(9) 0.5073(5) 0.1155(3) 0.0470(14) Uani 1 1 d .
H20A H 0.2759 0.5694 0.0895 0.071 Uiso 1 1 d R
H20B H 0.2790 0.4652 0.0913 0.071 Uiso 1 1 d R
O18 O 0.3336(11) 0.4360(5) 0.2833(4) 0.059(2) Uani 1 1 d .
H18A H 0.3886 0.4944 0.2807 0.089 Uiso 1 1 d R
H18B H 0.4233 0.4028 0.2615 0.089 Uiso 1 1 d R
O17 O -0.1704(9) 0.4149(4) 0.3351(3) 0.0454(15) Uani 1 1 d .
H17A H -0.1530 0.4544 0.3654 0.068 Uiso 1 1 d R
H17B H -0.1545 0.3469 0.3625 0.068 Uiso 1 1 d R
C12 C -0.0195(12) 0.7610(5) 0.3414(4) 0.0285(15) Uani 1 1 d .
C11 C 0.0159(12) 0.7900(5) 0.2621(4) 0.0262(14) Uani 1 1 d .
C10 C 0.0168(11) 0.6840(5) 0.2613(4) 0.0257(14) Uani 1 1 d .
C9 C -0.0205(11) 0.6493(5) 0.3435(4) 0.0258(14) Uani 1 1 d .
C16 C -0.0068(11) 0.1775(5) 0.3524(4) 0.0276(15) Uani 1 1 d .
C15 C 0.0313(12) 0.2104(5) 0.2700(4) 0.0283(15) Uani 1 1 d .
C14 C 0.0350(12) 0.0998(5) 0.2730(4) 0.0291(15) Uani 1 1 d .
C13 C 0.0006(12) 0.0711(5) 0.3508(4) 0.0298(15) Uani 1 1 d .
N2 N 0.4952(11) 0.2416(5) 0.4943(3) 0.0371(15) Uani 1 1 d .
C24 C 0.3527(14) 0.4102(6) 0.4663(4) 0.0408(19) Uani 1 1 d .
H24 H 0.2522 0.4557 0.4454 0.049 Uiso 1 1 calc R
C23 C 0.3526(15) 0.3084(7) 0.4650(5) 0.046(2) Uani 1 1 d .
H23 H 0.2509 0.2857 0.4434 0.055 Uiso 1 1 calc R
C27 C 0.6388(19) 0.2748(7) 0.5236(5) 0.054(3) Uani 1 1 d .
H27 H 0.7384 0.2280 0.5438 0.065 Uiso 1 1 calc R
C26 C 0.6502(16) 0.3753(7) 0.5262(5) 0.048(2) Uani 1 1 d .
H26 H 0.7573 0.3962 0.5465 0.058 Uiso 1 1 calc R
C25 C 0.5018(12) 0.4445(6) 0.4984(4) 0.0323(16) Uani 1 1 d .
C28 C 0.4898(17) 0.1334(7) 0.4934(5) 0.052(2) Uani 1 1 d .
H28A H 0.3934 0.0928 0.5357 0.079 Uiso 1 1 calc R
H28B H 0.6287 0.1054 0.4953 0.079 Uiso 1 1 calc R
H28C H 0.4437 0.1309 0.4487 0.079 Uiso 1 1 calc R
N1 N 0.0304(15) 0.2510(7) 0.0166(4) 0.058(2) Uani 1 1 d .
C19 C 0.0065(14) 0.0535(7) 0.0036(4) 0.045(2) Uani 1 1 d .
C20 C 0.127(2) 0.0765(9) 0.0483(6) 0.072(3) Uani 1 1 d .
H20 H 0.2052 0.0243 0.0759 0.086 Uiso 1 1 calc R
C21 C 0.137(2) 0.1747(9) 0.0536(6) 0.081(4) Uani 1 1 d .
H21 H 0.2221 0.1881 0.0848 0.098 Uiso 1 1 calc R
C17 C -0.093(3) 0.2313(10) -0.0276(8) 0.102(6) Uani 1 1 d .
H17 H -0.1701 0.2850 -0.0539 0.123 Uiso 1 1 calc R
C18 C -0.108(2) 0.1341(10) -0.0350(7) 0.081(4) Uani 1 1 d .
H18 H -0.1950 0.1221 -0.0661 0.098 Uiso 1 1 calc R
C22 C 0.049(3) 0.3558(9) 0.0236(6) 0.092(5) Uani 1 1 d .
H22A H 0.1413 0.3545 0.0587 0.137 Uiso 1 1 calc R
H22B H -0.0880 0.3781 0.0405 0.137 Uiso 1 1 calc R
H22C H 0.1065 0.4035 -0.0238 0.137 Uiso 1 1 calc R
O1 O 0.5307(11) 0.0157(4) 0.3113(3) 0.0455(14) Uani 1 1 d .
O2 O 0.5769(12) 0.0963(5) 0.1279(3) 0.0536(16) Uani 1 1 d .
H2 H 0.5031 0.0428 0.1417 0.080 Uiso 1 1 calc R
O3 O 0.5643(12) 0.3329(4) 0.1314(3) 0.0563(17) Uani 1 1 d .
O4 O 0.5147(11) 0.2500(4) 0.3127(3) 0.0499(16) Uani 1 1 d .
C1 C 0.5419(13) 0.1030(6) 0.2586(4) 0.0341(17) Uani 1 1 d .
C2 C 0.5630(12) 0.1373(6) 0.1805(4) 0.0328(16) Uani 1 1 d .
C3 C 0.5573(13) 0.2465(6) 0.1797(4) 0.0355(17) Uani 1 1 d .
C4 C 0.5342(13) 0.2098(6) 0.2620(4) 0.0356(17) Uani 1 1 d .
O5 O 0.5050(12) 0.6043(4) 0.3025(4) 0.0572(18) Uani 1 1 d .
O6 O 0.5599(12) 0.6759(5) 0.1210(4) 0.0584(18) Uani 1 1 d .
O7 O 0.5610(11) 0.9174(4) 0.1168(3) 0.0503(15) Uani 1 1 d .
O8 O 0.5085(11) 0.8405(4) 0.2997(3) 0.0513(16) Uani 1 1 d .
C5 C 0.5210(13) 0.6883(6) 0.2505(5) 0.0374(18) Uani 1 1 d .
C6 C 0.5466(14) 0.7217(6) 0.1692(5) 0.0424(19) Uani 1 1 d .
C7 C 0.5474(13) 0.8303(6) 0.1695(4) 0.0372(17) Uani 1 1 d .
C8 C 0.5234(13) 0.7982(6) 0.2484(4) 0.0335(16) Uani 1 1 d .

loop_
_atom_site_aniso_label
_atom_site_aniso_U_11
_atom_site_aniso_U_22
_atom_site_aniso_U_33
_atom_site_aniso_U_23
_atom_site_aniso_U_13
_atom_site_aniso_U_12
Cd1 0.0434(4) 0.0188(3) 0.0316(3) -0.0094(2) -0.0060(2) 0.0001(2)
O12 0.070(4) 0.024(3) 0.035(3) -0.016(2) -0.009(3) 0.001(2)
O11 0.058(4) 0.025(3) 0.031(3) -0.008(2) -0.002(2) 0.001(2)
O10 0.051(3) 0.018(2) 0.032(3) -0.012(2) 0.000(2) -0.005(2)
O9 0.059(4) 0.022(3) 0.033(3) -0.006(2) -0.010(2) 0.000(2)
O16 0.052(4) 0.027(3) 0.038(3) -0.014(2) -0.005(2) -0.002(2)
O15 0.050(3) 0.019(2) 0.029(2) -0.008(2) -0.007(2) -0.004(2)
O14 0.065(4) 0.019(2) 0.038(3) -0.013(2) -0.001(3) -0.003(2)
O13 0.071(4) 0.023(3) 0.038(3) -0.005(2) -0.008(3) -0.003(3)
O19 0.029(3) 0.034(3) 0.069(4) -0.016(3) -0.018(3) 0.001(2)
O20 0.036(3) 0.057(4) 0.041(3) -0.012(3) 0.007(2) 0.000(3)
O18 0.071(5) 0.036(3) 0.095(5) -0.031(3) -0.068(4) 0.019(3)
O17 0.044(4) 0.029(3) 0.059(4) -0.018(3) 0.016(3) -0.007(2)
C12 0.034(4) 0.024(3) 0.031(4) -0.010(3) -0.012(3) 0.005(3)
C11 0.032(4) 0.019(3) 0.029(3) -0.008(3) -0.006(3) -0.001(3)
C10 0.025(4) 0.020(3) 0.032(4) -0.009(3) -0.004(3) 0.002(3)
C9 0.027(4) 0.018(3) 0.036(4) -0.010(3) -0.009(3) 0.000(3)
C16 0.025(4) 0.024(3) 0.035(4) -0.009(3) -0.006(3) -0.002(3)
C15 0.029(4) 0.023(4) 0.036(4) -0.016(3) -0.004(3) 0.003(3)
C14 0.031(4) 0.020(3) 0.036(4) -0.011(3) 0.000(3) -0.005(3)
C13 0.028(4) 0.024(3) 0.039(4) -0.012(3) -0.008(3) -0.002(3)
N2 0.049(4) 0.036(3) 0.022(3) -0.007(3) 0.004(3) -0.007(3)
C24 0.049(5) 0.039(4) 0.039(4) -0.013(3) -0.017(4) -0.002(4)
C23 0.046(6) 0.050(5) 0.050(5) -0.023(4) -0.016(4) 0.003(4)
C27 0.093(8) 0.034(4) 0.041(5) -0.016(4) -0.020(5) 0.011(5)
C26 0.068(7) 0.038(5) 0.046(5) -0.018(4) -0.019(4) 0.003(4)
C25 0.041(5) 0.037(4) 0.019(3) -0.010(3) -0.001(3) -0.002(3)
C28 0.074(7) 0.036(5) 0.048(5) -0.014(4) -0.006(4) -0.006(4)
N1 0.082(6) 0.063(5) 0.029(4) -0.012(3) -0.007(4) 0.006(4)
C19 0.053(6) 0.057(5) 0.020(3) -0.006(3) -0.002(3) 0.008(4)
C20 0.082(9) 0.059(6) 0.073(7) 0.001(5) -0.050(6) -0.004(6)
C21 0.121(12) 0.065(7) 0.062(7) -0.007(6) -0.051(7) 0.002(7)
C17 0.173(17) 0.074(8) 0.086(9) -0.044(7) -0.068(10) 0.058(9)
C18 0.120(12) 0.078(8) 0.072(7) -0.041(6) -0.058(7) 0.043(7)
C22 0.172(15) 0.052(6) 0.049(6) -0.016(5) -0.008(7) -0.002(8)
O1 0.070(4) 0.025(3) 0.040(3) -0.006(2) -0.013(3) 0.004(3)
O2 0.079(5) 0.038(3) 0.046(3) -0.019(3) 0.000(3) 0.001(3)
O3 0.081(5) 0.031(3) 0.046(3) -0.004(3) 0.003(3) 0.003(3)
O4 0.073(5) 0.038(3) 0.054(4) -0.026(3) -0.029(3) 0.015(3)
C1 0.037(5) 0.025(4) 0.042(4) -0.012(3) -0.006(3) -0.002(3)
C2 0.033(4) 0.032(4) 0.037(4) -0.015(3) -0.008(3) 0.003(3)
C3 0.031(4) 0.029(4) 0.046(4) -0.011(3) -0.004(3) 0.001(3)
C4 0.045(5) 0.024(4) 0.041(4) -0.011(3) -0.014(3) 0.006(3)
O5 0.094(6) 0.014(3) 0.059(4) 0.000(3) -0.019(3) 0.000(3)
O6 0.081(5) 0.042(3) 0.056(4) -0.028(3) 0.003(3) -0.001(3)
O7 0.065(4) 0.035(3) 0.045(3) -0.006(3) -0.003(3) 0.002(3)
O8 0.073(5) 0.033(3) 0.049(3) -0.015(3) -0.011(3) 0.001(3)
C5 0.035(5) 0.025(4) 0.053(5) -0.012(3) -0.010(3) 0.002(3)
C6 0.041(5) 0.035(4) 0.056(5) -0.025(4) 0.000(4) 0.002(3)
C7 0.034(5) 0.031(4) 0.045(4) -0.013(3) 0.001(3) 0.000(3)
C8 0.034(5) 0.025(4) 0.044(4) -0.013(3) -0.011(3) 0.003(3)

loop_
_atom_type_symbol
_atom_type_description
_atom_type_scat_dispersion_real
_atom_type_scat_dispersion_imag
_atom_type_scat_source
C C 0.0033 0.0016 'International Tables Vol C Tables 4.2.6.8 and 6.1.1.4'
H H 0.0000 0.0000 'International Tables Vol C Tables 4.2.6.8 and 6.1.1.4'
Cd Cd -0.8075 1.2024 'International Tables Vol C Tables 4.2.6.8 and 6.1.1.4'
N N 0.0061 0.0033 'International Tables Vol C Tables 4.2.6.8 and 6.1.1.4'
O O 0.0106 0.0060 'International Tables Vol C Tables 4.2.6.8 and 6.1.1.4'

loop_
_geom_angle_atom_site_label_1
_geom_angle_atom_site_label_2
_geom_angle_atom_site_label_3
_geom_angle
_geom_angle_site_symmetry_3
O18 Cd1 O19 172.1(3) .
O18 Cd1 O17 91.7(3) .
O19 Cd1 O17 95.7(2) .
O18 Cd1 O10 95.0(2) .
O19 Cd1 O10 86.88(19) .
O17 Cd1 O10 95.95(18) .
O18 Cd1 O15 91.6(2) .
O19 Cd1 O15 85.69(19) .
O17 Cd1 O15 90.59(18) .
O10 Cd1 O15 170.56(17) .
O18 Cd1 O20 86.0(3) .
O19 Cd1 O20 86.5(2) .
O17 Cd1 O20 176.7(2) .
O10 Cd1 O20 86.6(2) .
O15 Cd1 O20 87.2(2) .
C11 O11 H11 109.5 .
C10 O10 Cd1 128.8(4) .
C15 O15 Cd1 130.0(4) .
C13 O13 H13 109.5 .
Cd1 O19 H19A 109.0 .
Cd1 O19 H19B 110.7 .
H19A O19 H19B 109.3 .
Cd1 O20 H20A 109.4 .
Cd1 O20 H20B 109.4 .
H20A O20 H20B 109.3 .
Cd1 O18 H18A 109.4 .
Cd1 O18 H18B 108.5 .
H18A O18 H18B 109.3 .
Cd1 O17 H17A 112.8 .
Cd1 O17 H17B 113.2 .
H17A O17 H17B 105.7 .
O12 C12 C11 137.4(6) .
O12 C12 C9 133.8(6) .
C11 C12 C9 88.8(5) .
O11 C11 C10 132.0(6) .
O11 C11 C12 134.8(6) .
C10 C11 C12 93.2(5) .
O10 C10 C11 135.6(6) .
O10 C10 C9 135.1(6) .
C11 C10 C9 89.2(5) .
O9 C9 C10 136.1(6) .
O9 C9 C12 135.1(6) .
C10 C9 C12 88.7(5) .
O16 C16 C13 136.5(7) .
O16 C16 C15 135.8(6) .
C13 C16 C15 87.7(5) .
O15 C15 C14 135.0(6) .
O15 C15 C16 136.0(6) .
C14 C15 C16 89.0(5) .
O15 C15 C13 178.6(6) .
C14 C15 C13 43.8(4) .
C16 C15 C13 45.2(4) .
O14 C14 C13 137.4(6) .
O14 C14 C15 132.9(6) .
C13 C14 C15 89.7(5) .
O13 C13 C14 136.8(6) .
O13 C13 C16 129.6(6) .
C14 C13 C16 93.6(6) .
O13 C13 C15 176.6(6) .
C14 C13 C15 46.5(4) .
C16 C13 C15 47.1(4) .
C27 N2 C23 118.7(7) .
C27 N2 C28 120.9(8) .
C23 N2 C28 120.3(7) .
C23 C24 C25 119.9(8) .
C23 C24 H24 120.1 .
C25 C24 H24 120.1 .
N2 C23 C24 121.3(8) .
N2 C23 H23 119.3 .
C24 C23 H23 119.3 .
N2 C27 C26 123.2(9) .
N2 C27 H27 118.4 .
C26 C27 H27 118.4 .
C25 C26 C27 119.1(9) .
C25 C26 H26 120.4 .
C27 C26 H26 120.4 .
C26 C25 C24 117.7(7) .
C26 C25 C25 122.5(9) 2_666
C24 C25 C25 119.8(9) 2_666
N2 C28 H28A 109.5 .
N2 C28 H28B 109.5 .
H28A C28 H28B 109.5 .
N2 C28 H28C 109.5 .
H28A C28 H28C 109.5 .
H28B C28 H28C 109.5 .
C21 N1 C17 118.5(10) .
C21 N1 C22 120.1(10) .
C17 N1 C22 121.4(10) .
C20 C19 C18 116.6(10) .
C20 C19 C19 122.2(10) 2
C18 C19 C19 121.2(10) 2
C19 C20 C21 120.9(10) .
C19 C20 H20 119.5 .
C21 C20 H20 119.5 .
N1 C21 C20 122.5(10) .
N1 C21 H21 118.8 .
C20 C21 H21 118.8 .
N1 C17 C18 121.5(11) .
N1 C17 H17 119.3 .
C18 C17 H17 119.3 .
C17 C18 C19 120.0(11) .
C17 C18 H18 120.0 .
C19 C18 H18 120.0 .
N1 C22 H22A 109.5 .
N1 C22 H22B 109.5 .
H22A C22 H22B 109.5 .
N1 C22 H22C 109.5 .
H22A C22 H22C 109.5 .
H22B C22 H22C 109.5 .
C2 O2 H2 109.5 .
O1 C1 C2 138.1(7) .
O1 C1 C4 130.1(7) .
C2 C1 C4 91.8(6) .
O2 C2 C1 137.6(7) .
O2 C2 C3 131.3(7) .
C1 C2 C3 91.1(6) .
O3 C3 C2 135.9(7) .
O3 C3 C4 135.5(7) .
C2 C3 C4 88.6(6) .
O4 C4 C1 134.6(7) .
O4 C4 C3 136.9(7) .
C1 C4 C3 88.5(6) .
O5 C5 C8 132.9(8) .
O5 C5 C6 137.8(7) .
C8 C5 C6 89.3(6) .
O6 C6 C7 136.0(8) .
O6 C6 C5 135.0(8) .
C7 C6 C5 89.0(6) .
O7 C7 C8 136.7(7) .
O7 C7 C6 132.1(7) .
C8 C7 C6 91.2(6) .
O8 C8 C7 137.9(7) .
O8 C8 C5 131.6(7) .
C7 C8 C5 90.5(6) .

loop_
_geom_bond_atom_site_label_1
_geom_bond_atom_site_label_2
_geom_bond_distance
_geom_bond_site_symmetry_2
Cd1 O18 2.221(5) .
Cd1 O19 2.258(5) .
Cd1 O17 2.262(5) .
Cd1 O10 2.279(4) .
Cd1 O15 2.318(5) .
Cd1 O20 2.336(5) .
O12 C12 1.240(8) .
O11 C11 1.299(8) .
O11 H11 0.8200 .
O10 C10 1.254(8) .
O9 C9 1.224(8) .
O16 C16 1.240(8) .
O15 C15 1.241(8) .
O14 C14 1.254(8) .
O13 C13 1.309(9) .
O13 H13 0.8200 .
O19 H19A 0.8537 .
O19 H19B 0.8530 .
O20 H20A 0.8515 .
O20 H20B 0.8525 .
O18 H18A 0.8523 .
O18 H18B 0.8520 .
O17 H17A 0.9161 .
O17 H17B 0.9180 .
C12 C11 1.431(9) .
C12 C9 1.488(9) .
C11 C10 1.428(9) .
C10 C9 1.481(9) .
C16 C13 1.438(9) .
C16 C15 1.485(10) .
C15 C14 1.469(9) .
C15 C13 2.026(10) .
C14 C13 1.402(10) .
N2 C27 1.305(12) .
N2 C23 1.333(11) .
N2 C28 1.460(10) .
C24 C23 1.375(12) .
C24 C25 1.375(11) .
C24 H24 0.9300 .
C23 H23 0.9300 .
C27 C26 1.370(12) .
C27 H27 0.9300 .
C26 C25 1.368(12) .
C26 H26 0.9300 .
C25 C25 1.510(14) 2_666
C28 H28A 0.9600 .
C28 H28B 0.9600 .
C28 H28C 0.9600 .
N1 C21 1.303(14) .
N1 C17 1.331(16) .
N1 C22 1.463(13) .
C19 C20 1.346(14) .
C19 C18 1.380(14) .
C19 C19 1.492(18) 2
C20 C21 1.358(16) .
C20 H20 0.9300 .
C21 H21 0.9300 .
C17 C18 1.363(17) .
C17 H17 0.9300 .
C18 H18 0.9300 .
C22 H22A 0.9600 .
C22 H22B 0.9600 .
C22 H22C 0.9600 .
O1 C1 1.289(9) .
O2 C2 1.277(9) .
O2 H2 0.8200 .
O3 C3 1.242(9) .
O4 C4 1.236(9) .
C1 C2 1.411(10) .
C1 C4 1.454(10) .
C2 C3 1.462(10) .
C3 C4 1.485(11) .
O5 C5 1.251(9) .
O6 C6 1.245(10) .
O7 C7 1.288(10) .
O8 C8 1.267(9) .
C5 C8 1.466(10) .
C5 C6 1.467(12) .
C6 C7 1.461(11) .
C7 C8 1.424(11) .

loop_
_geom_torsion_atom_site_label_1
_geom_torsion_atom_site_label_2
_geom_torsion_atom_site_label_3
_geom_torsion_atom_site_label_4
_geom_torsion
_geom_torsion_site_symmetry_1
_geom_torsion_site_symmetry_4
O18 Cd1 O10 C10 -62.9(6) . .
O19 Cd1 O10 C10 124.7(6) . .
O17 Cd1 O10 C10 29.3(6) . .
O15 Cd1 O10 C10 162.9(10) . .
O20 Cd1 O10 C10 -148.6(6) . .
O18 Cd1 O15 C15 61.4(6) . .
O19 Cd1 O15 C15 -126.0(6) . .
O17 Cd1 O15 C15 -30.2(6) . .
O10 Cd1 O15 C15 -164.2(10) . .
O20 Cd1 O15 C15 147.4(6) . .
O12 C12 C11 O11 0.5(16) . .
C9 C12 C11 O11 -178.2(9) . .
O12 C12 C11 C10 178.6(9) . .
C9 C12 C11 C10 -0.2(6) . .
Cd1 O10 C10 C11 176.9(6) . .
Cd1 O10 C10 C9 0.7(12) . .
O11 C11 C10 O10 1.0(15) . .
C12 C11 C10 O10 -177.1(8) . .
O11 C11 C10 C9 178.3(8) . .
C12 C11 C10 C9 0.2(6) . .
O10 C10 C9 O9 -5.0(15) . .
C11 C10 C9 O9 177.6(9) . .
O10 C10 C9 C12 177.2(8) . .
C11 C10 C9 C12 -0.2(5) . .
O12 C12 C9 O9 3.5(15) . .
C11 C12 C9 O9 -177.7(9) . .
O12 C12 C9 C10 -178.7(9) . .
C11 C12 C9 C10 0.2(5) . .
Cd1 O15 C15 C14 -177.6(6) . .
Cd1 O15 C15 C16 1.2(12) . .
Cd1 O15 C15 C13 -141(26) . .
O16 C16 C15 O15 2.2(15) . .
C13 C16 C15 O15 -178.8(9) . .
O16 C16 C15 C14 -178.7(9) . .
C13 C16 C15 C14 0.4(5) . .
O16 C16 C15 C13 -179.1(11) . .
O15 C15 C14 O14 -2.4(15) . .
C16 C15 C14 O14 178.4(9) . .
C13 C15 C14 O14 178.9(11) . .
O15 C15 C14 C13 178.8(9) . .
C16 C15 C14 C13 -0.4(5) . .
O14 C14 C13 O13 1.8(16) . .
C15 C14 C13 O13 -179.4(9) . .
O14 C14 C13 C16 -178.3(9) . .
C15 C14 C13 C16 0.4(6) . .
O14 C14 C13 C15 -178.8(12) . .
O16 C16 C13 O13 -1.5(14) . .
C15 C16 C13 O13 179.4(8) . .
O16 C16 C13 C14 178.6(9) . .
C15 C16 C13 C14 -0.4(6) . .
O16 C16 C13 C15 179.1(11) . .
O15 C15 C13 O13 136(24) . .
C14 C15 C13 O13 173(11) . .
C16 C15 C13 O13 -8(11) . .
O15 C15 C13 C14 -37(26) . .
C16 C15 C13 C14 179.4(8) . .
O15 C15 C13 C16 143(26) . .
C14 C15 C13 C16 -179.4(8) . .
C27 N2 C23 C24 -0.9(12) . .
C28 N2 C23 C24 179.0(8) . .
C25 C24 C23 N2 -0.2(13) . .
C23 N2 C27 C26 0.2(13) . .
C28 N2 C27 C26 -179.7(8) . .
N2 C27 C26 C25 1.6(14) . .
C27 C26 C25 C24 -2.6(12) . .
C27 C26 C25 C25 177.7(9) . 2_666
C23 C24 C25 C26 2.0(12) . .
C23 C24 C25 C25 -178.3(8) . 2_666
C18 C19 C20 C21 -0.9(18) . .
C19 C19 C20 C21 179.7(12) 2 .
C17 N1 C21 C20 0(2) . .
C22 N1 C21 C20 -179.0(12) . .
C19 C20 C21 N1 0(2) . .
C21 N1 C17 C18 0(2) . .
C22 N1 C17 C18 179.0(14) . .
N1 C17 C18 C19 0(2) . .
C20 C19 C18 C17 0.8(19) . .
C19 C19 C18 C17 -179.8(13) 2 .
O1 C1 C2 O2 1.4(18) . .
C4 C1 C2 O2 -178.2(10) . .
O1 C1 C2 C3 179.8(10) . .
C4 C1 C2 C3 0.2(6) . .
O2 C2 C3 O3 -0.3(16) . .
C1 C2 C3 O3 -178.9(10) . .
O2 C2 C3 C4 178.3(9) . .
C1 C2 C3 C4 -0.2(6) . .
O1 C1 C4 O4 -0.4(16) . .
C2 C1 C4 O4 179.2(10) . .
O1 C1 C4 C3 -179.9(9) . .
C2 C1 C4 C3 -0.2(6) . .
O3 C3 C4 O4 -0.5(18) . .
C2 C3 C4 O4 -179.2(10) . .
O3 C3 C4 C1 178.9(10) . .
C2 C3 C4 C1 0.2(6) . .
O5 C5 C6 O6 0.9(19) . .
C8 C5 C6 O6 -179.7(11) . .
O5 C5 C6 C7 -179.6(11) . .
C8 C5 C6 C7 -0.2(6) . .
O6 C6 C7 O7 0.8(17) . .
C5 C6 C7 O7 -178.7(9) . .
O6 C6 C7 C8 179.7(11) . .
C5 C6 C7 C8 0.2(6) . .
O7 C7 C8 O8 -1.3(18) . .
C6 C7 C8 O8 179.9(10) . .
O7 C7 C8 C5 178.6(10) . .
C6 C7 C8 C5 -0.2(6) . .
O5 C5 C8 O8 -0.4(16) . .
C6 C5 C8 O8 -179.9(9) . .
O5 C5 C8 C7 179.7(10) . .
C6 C5 C8 C7 0.2(6) . .
